data_2019846
loop_
_publ_author_name
'Raja, R.'
'Govindaraj, J.'
'Suresh, M.'
'Raghunathan, R.'
'SubbiahPandi, A.'

_publ_section_title
;
 Crystal structure of ethyl
 1&#x2032;,5-dimethyl-2&#x2032;&#x2032;,3-dioxo-3H-dispiro[benzo[b]thiophene-2,3&#x2032;-pyrrolidine-2&#x2032;,3&#x2032;&#x2032;-indoline]-4&#x2032;-carboxylate
;
_journal_coeditor_code SU5064
_journal_issue 3
_journal_name_full 'Acta Crystallographica Section E Crystallographic Communications'
_journal_page_first o152
_journal_paper_doi 10.1107/S2056989015001528
_journal_volume 71
_journal_year 2015
_chemical_formula_iupac 'C23 H22 N2 O4 S'
_chemical_formula_moiety 'C23 H22 N2 O4 S'
_chemical_formula_sum 'C23 H22 N2 O4 S'
_chemical_formula_weight 422.496
_chemical_name_systematic
'Ethyl 1',5-dimethyl-2'',3-dioxo-3<i>H</i>-dispiro[benzo[<i>b</i>]thiophene-2,3'-pyrrolidine-2',3''-indoline]-4'-carboxylate'
_space_group_IT_number 13
_symmetry_cell_setting monoclinic
_symmetry_space_group_name_Hall '-P 2yac'
_symmetry_space_group_name_H-M 'P 1 2/n 1'
_atom_sites_solution_hydrogens geom
_atom_sites_solution_primary direct
_atom_sites_solution_secondary difmap
_audit_creation_method SHELXL-97
_cell_angle_alpha 90.000(5)
_cell_angle_beta 98.354(5)
_cell_angle_gamma 90.000(5)
_cell_formula_units_Z 8
_cell_length_a 16.311(5)
_cell_length_b 11.103(5)
_cell_length_c 23.585(5)
_cell_measurement_reflns_used 5696
_cell_measurement_temperature 293(2)
_cell_measurement_theta_max 28.41
_cell_measurement_theta_min 1.43
_cell_volume 4226(2)
_computing_cell_refinement
;
SAINT (Bruker, 2008)
;
_computing_data_collection
;
APEX2 (Bruker, 2008)
;
_computing_data_reduction
;
SAINT (Bruker, 2008)
;
_computing_molecular_graphics
;
PLATON (Spek, 2009)
;
_computing_publication_material
;
SHELXL97 (Sheldrick, 2008) and PLATON (Spek, 2009)
;
_computing_structure_refinement
;
SHELXL97 (Sheldrick, 2015)
;
_computing_structure_solution
;
SHELXS97 (Sheldrick, 2008)
;
_diffrn_ambient_temperature 293(2)
_diffrn_measured_fraction_theta_full 0.988
_diffrn_measured_fraction_theta_max 0.988
_diffrn_measurement_device_type 'Bruker SMART APEXII area-detector'
_diffrn_measurement_method '\w and \f scans'
_diffrn_radiation_monochromator graphite
_diffrn_radiation_source 'fine-focus sealed tube'
_diffrn_radiation_type MoK\a
_diffrn_radiation_wavelength 0.71073
_diffrn_reflns_av_R_equivalents 0.0317
_diffrn_reflns_av_sigmaI/netI 0.0447
_diffrn_reflns_limit_h_max 21
_diffrn_reflns_limit_h_min -21
_diffrn_reflns_limit_k_max 14
_diffrn_reflns_limit_k_min -10
_diffrn_reflns_limit_l_max 28
_diffrn_reflns_limit_l_min -31
_diffrn_reflns_number 36508
_diffrn_reflns_theta_full 28.41
_diffrn_reflns_theta_max 28.41
_diffrn_reflns_theta_min 1.43
_exptl_absorpt_coefficient_mu 0.185
_exptl_absorpt_correction_T_max 0.967
_exptl_absorpt_correction_T_min 0.964
_exptl_absorpt_correction_type multi-scan
_exptl_absorpt_process_details
;
(SADABS; Bruker, 2008)
;
_exptl_crystal_colour colourless
_exptl_crystal_density_diffrn 1.328
_exptl_crystal_density_method 'not measured'
_exptl_crystal_description block
_exptl_crystal_F_000 1776
_exptl_crystal_size_max 0.20
_exptl_crystal_size_mid 0.19
_exptl_crystal_size_min 0.18
_refine_diff_density_max 0.590
_refine_diff_density_min -0.248
_refine_ls_extinction_method none
_refine_ls_goodness_of_fit_ref 1.071
_refine_ls_hydrogen_treatment constr
_refine_ls_matrix_type full
_refine_ls_number_parameters 541
_refine_ls_number_reflns 10504
_refine_ls_number_restraints 0
_refine_ls_restrained_S_all 1.071
_refine_ls_R_factor_all 0.1083
_refine_ls_R_factor_gt 0.0542
_refine_ls_shift/su_max 0.001
_refine_ls_shift/su_mean 0.000
_refine_ls_structure_factor_coef Fsqd
_refine_ls_weighting_details 'calc w=1/[\s^2^(Fo^2^)+(0.0924P)^2^] where P=(Fo^2^+2Fc^2^)/3'
_refine_ls_weighting_scheme calc
_refine_ls_wR_factor_gt 0.1523
_refine_ls_wR_factor_ref 0.1822
_reflns_number_gt 5696
_reflns_number_total 10504
_reflns_threshold_expression I>2sigma(I)
_cod_data_source_file su5064sup1.cf
_cod_data_source_block I
_cod_original_sg_symbol_H-M 'P 2/n'
_cod_database_code 2019846
_cod_database_fobs_code 2019846

loop_
_symmetry_equiv_pos_as_xyz
'x, y, z'
'-x+1/2, y, -z+1/2'
'-x, -y, -z'
'x-1/2, -y, z-1/2'

loop_
_atom_site_type_symbol
_atom_site_label
_atom_site_fract_x
_atom_site_fract_y
_atom_site_fract_z
_atom_site_U_iso_or_equiv
_atom_site_adp_type
_atom_site_calc_flag
_atom_site_refinement_flags
_atom_site_occupancy
_atom_site_symmetry_multiplicity
C C1 1.03963(16) 0.6232(2) 0.96161(10) 0.0660(8) Uani d . 1 1
H H1A 1.0658 0.5934 0.9980 0.099 Uiso calc R 1 1
H H1B 1.0403 0.5619 0.9330 0.099 Uiso calc R 1 1
H H1C 0.9833 0.6449 0.9643 0.099 Uiso calc R 1 1
C C1' 0.96287(16) 0.7862(2) 0.53352(10) 0.0622(7) Uani d . 1 1
H H1'1 0.9358 0.8131 0.4968 0.093 Uiso calc R 1 1
H H1'2 1.0185 0.7620 0.5304 0.093 Uiso calc R 1 1
H H1'3 0.9640 0.8506 0.5608 0.093 Uiso calc R 1 1
C C2 1.17418(14) 0.7110(2) 0.94672(10) 0.0551(6) Uani d . 1 1
H H2A 1.1862 0.6279 0.9383 0.066 Uiso calc R 1 1
H H2B 1.2043 0.7319 0.9840 0.066 Uiso calc R 1 1
C C2' 0.82877(14) 0.7046(2) 0.55249(9) 0.0481(6) Uani d . 1 1
H H2'1 0.7976 0.6823 0.5158 0.058 Uiso calc R 1 1
H H2'2 0.8181 0.7886 0.5599 0.058 Uiso calc R 1 1
C C3' 0.80481(13) 0.62477(19) 0.60028(9) 0.0403(5) Uani d . 1 1
H H3' 0.8016 0.6765 0.6335 0.048 Uiso calc R 1 1
C C3 1.19796(13) 0.7946(2) 0.90055(9) 0.0423(5) Uani d . 1 1
H H3 1.2033 0.7453 0.8668 0.051 Uiso calc R 1 1
C C4' 0.72363(14) 0.5595(2) 0.58713(10) 0.0464(6) Uani d . 1 1
C C4 1.27782(15) 0.8619(2) 0.91628(11) 0.0539(6) Uani d . 1 1
C C5' 0.63677(17) 0.4216(3) 0.62987(13) 0.0721(8) Uani d . 1 1
H H5'1 0.5962 0.4496 0.5985 0.087 Uiso calc R 1 1
H H5'2 0.6141 0.4329 0.6653 0.087 Uiso calc R 1 1
C C5 1.3651(2) 1.0082(3) 0.87962(19) 0.1127(14) Uani d . 1 1
H H5A 1.3978 0.9931 0.9167 0.135 Uiso calc R 1 1
H H5B 1.3981 0.9863 0.8502 0.135 Uiso calc R 1 1
C C6 1.3442(2) 1.1317(3) 0.87467(16) 0.1019(11) Uani d . 1 1
H H6A 1.3940 1.1790 0.8789 0.153 Uiso calc R 1 1
H H6B 1.3120 1.1533 0.9041 0.153 Uiso calc R 1 1
H H6C 1.3126 1.1466 0.8377 0.153 Uiso calc R 1 1
C C6' 0.6545(2) 0.2917(3) 0.62196(15) 0.0927(10) Uani d . 1 1
H H6'1 0.6043 0.2462 0.6208 0.139 Uiso calc R 1 1
H H6'2 0.6943 0.2643 0.6533 0.139 Uiso calc R 1 1
H H6'3 0.6764 0.2810 0.5867 0.139 Uiso calc R 1 1
C C7' 0.88089(12) 0.54207(18) 0.61532(8) 0.0342(5) Uani d . 1 1
C C7 1.12099(12) 0.87597(18) 0.88528(8) 0.0340(5) Uani d . 1 1
C C8 1.11405(12) 0.93915(19) 0.82729(8) 0.0352(5) Uani d . 1 1
C C8' 0.88814(12) 0.48160(19) 0.67382(8) 0.0349(5) Uani d . 1 1
C C9' 0.88955(13) 0.35001(19) 0.66913(8) 0.0366(5) Uani d . 1 1
C C9 1.11184(13) 1.07020(19) 0.83294(9) 0.0390(5) Uani d . 1 1
C C10' 0.89327(14) 0.2689(2) 0.71447(9) 0.0472(6) Uani d . 1 1
H H10' 0.8957 0.2973 0.7518 0.057 Uiso calc R 1 1
C C10 1.10808(15) 1.1524(2) 0.78791(10) 0.0505(6) Uani d . 1 1
H H10 1.1063 1.1251 0.7505 0.061 Uiso calc R 1 1
C C11' 0.89341(15) 0.1460(2) 0.70409(10) 0.0507(6) Uani d . 1 1
C C11 1.10697(15) 1.2746(2) 0.79895(11) 0.0554(6) Uani d . 1 1
C C12 1.1061(2) 1.3648(3) 0.75117(12) 0.0791(9) Uani d . 1 1
H H12A 1.1039 1.3231 0.7153 0.119 Uiso calc R 1 1
H H12B 1.1555 1.4129 0.7577 0.119 Uiso calc R 1 1
H H12C 1.0584 1.4159 0.7500 0.119 Uiso calc R 1 1
C C12' 0.8946(2) 0.0567(2) 0.75203(11) 0.0755(8) Uani d . 1 1
H H12D 0.8968 0.0989 0.7878 0.113 Uiso calc R 1 1
H H12E 0.9423 0.0058 0.7533 0.113 Uiso calc R 1 1
H H12F 0.8453 0.0084 0.7457 0.113 Uiso calc R 1 1
C C13 1.10894(16) 1.3109(2) 0.85551(12) 0.0608(7) Uani d . 1 1
H H13 1.1073 1.3930 0.8632 0.073 Uiso calc R 1 1
C C13' 0.89070(15) 0.1080(2) 0.64755(10) 0.0535(6) Uani d . 1 1
H H13' 0.8920 0.0257 0.6403 0.064 Uiso calc R 1 1
C C14 1.11315(15) 1.2320(2) 0.90078(11) 0.0561(7) Uani d . 1 1
H H14 1.1146 1.2597 0.9381 0.067 Uiso calc R 1 1
C C14' 0.88627(15) 0.1860(2) 0.60194(10) 0.0498(6) Uani d . 1 1
H H14' 0.8840 0.1574 0.5647 0.060 Uiso calc R 1 1
C C15' 0.88522(13) 0.30946(18) 0.61322(8) 0.0375(5) Uani d . 1 1
C C15 1.11514(13) 1.1091(2) 0.88890(9) 0.0421(5) Uani d . 1 1
C C16' 0.95153(12) 0.63320(18) 0.60834(8) 0.0347(5) Uani d . 1 1
C C16 1.05081(12) 0.78321(18) 0.89070(8) 0.0357(5) Uani d . 1 1
C C17' 0.96067(14) 0.72987(19) 0.65762(9) 0.0394(5) Uani d . 1 1
C C17 1.04294(14) 0.68991(19) 0.83996(9) 0.0404(5) Uani d . 1 1
C C18' 1.08655(13) 0.6382(2) 0.66030(8) 0.0403(5) Uani d . 1 1
C C18 0.91621(13) 0.7782(2) 0.83823(8) 0.0393(5) Uani d . 1 1
C C19 0.83341(14) 0.8042(2) 0.82256(10) 0.0518(6) Uani d . 1 1
H H19 0.8028 0.7689 0.7905 0.062 Uiso calc R 1 1
C C19' 1.16826(14) 0.6109(2) 0.67618(10) 0.0531(6) Uani d . 1 1
H H19' 1.1991 0.6475 0.7078 0.064 Uiso calc R 1 1
C C20 0.79785(15) 0.8845(3) 0.85629(11) 0.0604(7) Uani d . 1 1
H H20 0.7422 0.9043 0.8465 0.072 Uiso calc R 1 1
C C20' 1.20368(15) 0.5272(3) 0.64379(11) 0.0605(7) Uani d . 1 1
H H20' 1.2592 0.5068 0.6539 0.073 Uiso calc R 1 1
C C21 0.84242(16) 0.9360(3) 0.90390(11) 0.0601(7) Uani d . 1 1
H H21 0.8168 0.9899 0.9259 0.072 Uiso calc R 1 1
C C21' 1.15838(16) 0.4738(3) 0.59713(11) 0.0598(7) Uani d . 1 1
H H21' 1.1835 0.4178 0.5759 0.072 Uiso calc R 1 1
C C22 0.92554(15) 0.9083(2) 0.91941(10) 0.0510(6) Uani d . 1 1
H H22 0.9554 0.9418 0.9522 0.061 Uiso calc R 1 1
C C22' 1.07519(15) 0.5024(2) 0.58109(10) 0.0473(6) Uani d . 1 1
H H22' 1.0449 0.4670 0.5489 0.057 Uiso calc R 1 1
C C23' 1.03826(12) 0.58414(19) 0.61354(8) 0.0363(5) Uani d . 1 1
C C23 0.96336(12) 0.83105(19) 0.88591(8) 0.0365(5) Uani d . 1 1
N N1' 0.91755(11) 0.68408(16) 0.55265(7) 0.0402(4) Uani d . 1 1
N N1 1.08421(11) 0.72884(17) 0.94574(7) 0.0446(5) Uani d . 1 1
N N2 0.96489(11) 0.69805(17) 0.81200(7) 0.0457(5) Uani d . 1 1
H H2 0.9471 0.6583 0.7814 0.055 Uiso calc R 1 1
N N2' 1.03867(11) 0.72204(17) 0.68548(7) 0.0451(5) Uani d . 1 1
H H2' 1.0570 0.7638 0.7154 0.054 Uiso calc R 1 1
O O1' 0.67445(11) 0.57029(18) 0.54481(7) 0.0713(6) Uani d . 1 1
O O1 1.32537(12) 0.8496(2) 0.95875(8) 0.0923(7) Uani d . 1 1
O O2 1.09558(10) 0.62012(14) 0.82891(7) 0.0563(4) Uani d . 1 1
O O2' 0.90884(10) 0.80189(14) 0.66769(7) 0.0550(4) Uani d . 1 1
O O3' 0.89380(10) 0.53817(14) 0.71813(6) 0.0484(4) Uani d . 1 1
O O3 1.11019(10) 0.88373(14) 0.78238(6) 0.0495(4) Uani d . 1 1
O O4' 0.71261(10) 0.49014(16) 0.63163(7) 0.0619(5) Uani d . 1 1
O O4 1.29010(11) 0.93490(18) 0.87355(8) 0.0734(6) Uani d . 1 1
S S1 1.12144(4) 0.99348(5) 0.93983(2) 0.04493(17) Uani d . 1 1
S S1' 0.87786(4) 0.42250(5) 0.56126(2) 0.04015(16) Uani d . 1 1

loop_
_atom_site_aniso_label
_atom_site_aniso_U_11
_atom_site_aniso_U_22
_atom_site_aniso_U_33
_atom_site_aniso_U_12
_atom_site_aniso_U_13
_atom_site_aniso_U_23
C1 0.0680(18) 0.0669(18) 0.0596(15) -0.0137(15) -0.0021(13) 0.0282(14)
C1' 0.0692(18) 0.0551(16) 0.0608(15) -0.0119(14) 0.0045(13) 0.0244(13)
C2 0.0465(15) 0.0608(16) 0.0547(14) 0.0004(12) -0.0038(11) 0.0186(13)
C2' 0.0479(14) 0.0416(13) 0.0518(13) 0.0023(11) -0.0030(11) 0.0053(11)
C3' 0.0433(13) 0.0333(11) 0.0429(12) 0.0025(10) 0.0015(10) -0.0031(10)
C3 0.0412(13) 0.0417(13) 0.0422(12) 0.0023(10) 0.0005(10) 0.0013(10)
C4' 0.0414(14) 0.0476(14) 0.0489(13) -0.0004(11) 0.0024(11) -0.0018(12)
C4 0.0438(14) 0.0609(17) 0.0551(15) 0.0039(13) 0.0011(12) 0.0003(13)
C5' 0.0544(17) 0.074(2) 0.088(2) -0.0178(15) 0.0110(14) 0.0100(17)
C5 0.062(2) 0.085(3) 0.183(4) -0.0248(19) -0.006(2) 0.036(3)
C6 0.091(3) 0.082(3) 0.129(3) -0.027(2) 0.005(2) -0.001(2)
C6' 0.088(2) 0.071(2) 0.124(3) -0.0207(19) 0.031(2) -0.002(2)
C7' 0.0416(12) 0.0284(10) 0.0318(10) -0.0028(9) 0.0025(9) -0.0036(9)
C7 0.0381(12) 0.0321(11) 0.0307(10) -0.0015(9) 0.0010(8) -0.0041(9)
C8 0.0394(12) 0.0338(11) 0.0314(10) 0.0000(9) 0.0014(9) -0.0017(9)
C8' 0.0408(12) 0.0328(11) 0.0305(10) -0.0041(9) 0.0027(9) -0.0027(9)
C9' 0.0461(13) 0.0296(11) 0.0328(10) -0.0051(10) 0.0017(9) -0.0019(9)
C9 0.0456(13) 0.0312(11) 0.0391(11) -0.0022(10) 0.0023(10) -0.0028(10)
C10' 0.0630(16) 0.0405(13) 0.0376(12) -0.0029(11) 0.0054(11) 0.0011(10)
C10 0.0672(17) 0.0376(13) 0.0457(13) -0.0041(12) 0.0049(11) 0.0009(11)
C11' 0.0647(16) 0.0321(12) 0.0539(14) -0.0030(11) 0.0041(12) 0.0081(11)
C11 0.0610(17) 0.0373(13) 0.0673(16) -0.0025(12) 0.0079(13) 0.0061(13)
C12 0.101(2) 0.0467(16) 0.088(2) -0.0008(16) 0.0110(18) 0.0204(15)
C12' 0.112(2) 0.0482(16) 0.0651(17) -0.0046(16) 0.0091(16) 0.0183(14)
C13 0.0681(18) 0.0331(13) 0.0838(19) -0.0031(12) 0.0194(15) -0.0085(14)
C13' 0.0727(17) 0.0289(12) 0.0592(15) -0.0048(12) 0.0107(13) -0.0027(12)
C14 0.0659(17) 0.0421(14) 0.0626(16) -0.0051(13) 0.0177(13) -0.0167(13)
C14' 0.0699(17) 0.0329(12) 0.0471(13) -0.0042(11) 0.0103(12) -0.0101(11)
C15' 0.0446(13) 0.0305(11) 0.0367(11) -0.0039(9) 0.0032(9) -0.0041(9)
C15 0.0431(13) 0.0377(12) 0.0454(12) -0.0044(10) 0.0059(10) -0.0074(10)
C16' 0.0413(12) 0.0295(11) 0.0321(10) -0.0038(9) 0.0011(9) -0.0017(9)
C16 0.0403(12) 0.0341(11) 0.0313(10) -0.0015(9) 0.0007(9) 0.0008(9)
C17' 0.0488(14) 0.0272(11) 0.0416(12) -0.0034(10) 0.0042(10) -0.0020(9)
C17 0.0504(14) 0.0301(11) 0.0398(12) -0.0060(11) 0.0034(10) -0.0007(10)
C18' 0.0408(13) 0.0432(13) 0.0363(11) -0.0063(11) 0.0036(9) 0.0058(10)
C18 0.0427(13) 0.0392(12) 0.0349(11) -0.0066(10) 0.0016(9) 0.0043(10)
C19 0.0426(14) 0.0632(17) 0.0464(13) -0.0103(12) -0.0045(11) 0.0105(13)
C19' 0.0423(14) 0.0670(17) 0.0472(13) -0.0072(13) -0.0031(11) 0.0079(13)
C20 0.0394(14) 0.0703(18) 0.0709(17) 0.0032(13) 0.0059(13) 0.0201(15)
C20' 0.0389(14) 0.0718(19) 0.0712(18) 0.0064(14) 0.0092(13) 0.0229(15)
C21 0.0509(16) 0.0629(17) 0.0695(17) 0.0054(13) 0.0185(13) -0.0007(14)
C21' 0.0541(17) 0.0604(17) 0.0690(17) 0.0113(14) 0.0223(14) 0.0025(14)
C22 0.0498(15) 0.0563(15) 0.0474(13) -0.0016(12) 0.0092(11) -0.0077(12)
C22' 0.0500(15) 0.0474(14) 0.0452(13) 0.0014(11) 0.0095(11) -0.0024(11)
C23' 0.0401(12) 0.0349(11) 0.0336(10) -0.0020(10) 0.0045(9) 0.0037(9)
C23 0.0394(12) 0.0377(11) 0.0319(10) -0.0026(10) 0.0036(9) 0.0030(9)
N1' 0.0428(11) 0.0383(10) 0.0377(9) -0.0041(8) -0.0007(8) 0.0072(8)
N1 0.0453(11) 0.0495(12) 0.0365(9) -0.0072(9) -0.0023(8) 0.0109(9)
N2 0.0532(12) 0.0453(11) 0.0356(9) -0.0079(9) -0.0038(9) -0.0108(9)
N2' 0.0494(12) 0.0452(11) 0.0379(10) -0.0093(9) -0.0029(8) -0.0096(9)
O1' 0.0528(11) 0.0899(15) 0.0651(12) -0.0163(10) -0.0122(9) 0.0105(11)
O1 0.0568(12) 0.138(2) 0.0736(13) -0.0199(13) -0.0199(10) 0.0183(14)
O2 0.0621(11) 0.0367(9) 0.0693(11) 0.0060(8) 0.0072(9) -0.0138(8)
O2' 0.0594(11) 0.0365(9) 0.0672(11) 0.0033(8) 0.0028(8) -0.0148(8)
O3' 0.0742(11) 0.0388(9) 0.0315(8) -0.0085(8) 0.0049(7) -0.0114(7)
O3 0.0749(12) 0.0410(9) 0.0325(8) -0.0065(8) 0.0068(7) -0.0079(7)
O4' 0.0516(11) 0.0670(12) 0.0649(11) -0.0160(9) 0.0008(8) 0.0121(9)
O4 0.0516(11) 0.0732(13) 0.0909(14) -0.0201(10) -0.0042(9) 0.0250(11)
S1 0.0582(4) 0.0439(3) 0.0318(3) -0.0069(3) 0.0039(2) -0.0096(2)
S1' 0.0562(4) 0.0333(3) 0.0298(3) -0.0054(3) 0.0026(2) -0.0052(2)

loop_
_atom_type_symbol
_atom_type_description
_atom_type_scat_dispersion_real
_atom_type_scat_dispersion_imag
_atom_type_scat_source
C C 0.0033 0.0016 'International Tables Vol C Tables 4.2.6.8 and 6.1.1.4'
H H 0.0000 0.0000 'International Tables Vol C Tables 4.2.6.8 and 6.1.1.4'
N N 0.0061 0.0033 'International Tables Vol C Tables 4.2.6.8 and 6.1.1.4'
O O 0.0106 0.0060 'International Tables Vol C Tables 4.2.6.8 and 6.1.1.4'
S S 0.1246 0.1234 'International Tables Vol C Tables 4.2.6.8 and 6.1.1.4'

loop_
_geom_angle_atom_site_label_1
_geom_angle_atom_site_label_2
_geom_angle_atom_site_label_3
_geom_angle
N1 C1 H1A 109.5
N1 C1 H1B 109.5
H1A C1 H1B 109.5
N1 C1 H1C 109.5
H1A C1 H1C 109.5
H1B C1 H1C 109.5
N1' C1' H1'1 109.5
N1' C1' H1'2 109.5
H1'1 C1' H1'2 109.5
N1' C1' H1'3 109.5
H1'1 C1' H1'3 109.5
H1'2 C1' H1'3 109.5
N1 C2 C3 105.23(17)
N1 C2 H2A 110.7
C3 C2 H2A 110.7
N1 C2 H2B 110.7
C3 C2 H2B 110.7
H2A C2 H2B 108.8
N1' C2' C3' 105.46(17)
N1' C2' H2'1 110.6
C3' C2' H2'1 110.6
N1' C2' H2'2 110.6
C3' C2' H2'2 110.6
H2'1 C2' H2'2 108.8
C4' C3' C2' 116.09(18)
C4' C3' C7' 114.57(18)
C2' C3' C7' 103.36(16)
C4' C3' H3' 107.4
C2' C3' H3' 107.4
C7' C3' H3' 107.4
C4 C3 C2 115.39(19)
C4 C3 C7 114.41(19)
C2 C3 C7 103.89(17)
C4 C3 H3 107.6
C2 C3 H3 107.6
C7 C3 H3 107.6
O1' C4' O4' 124.4(2)
O1' C4' C3' 126.2(2)
O4' C4' C3' 109.35(19)
O1 C4 O4 124.0(2)
O1 C4 C3 126.2(2)
O4 C4 C3 109.7(2)
O4' C5' C6' 109.4(2)
O4' C5' H5'1 109.8
C6' C5' H5'1 109.8
O4' C5' H5'2 109.8
C6' C5' H5'2 109.8
H5'1 C5' H5'2 108.2
C6 C5 O4 110.2(3)
C6 C5 H5A 109.6
O4 C5 H5A 109.6
C6 C5 H5B 109.6
O4 C5 H5B 109.6
H5A C5 H5B 108.1
C5 C6 H6A 109.5
C5 C6 H6B 109.5
H6A C6 H6B 109.5
C5 C6 H6C 109.5
H6A C6 H6C 109.5
H6B C6 H6C 109.5
C5' C6' H6'1 109.5
C5' C6' H6'2 109.5
H6'1 C6' H6'2 109.5
C5' C6' H6'3 109.5
H6'1 C6' H6'3 109.5
H6'2 C6' H6'3 109.5
C8' C7' C3' 115.11(16)
C8' C7' C16' 114.84(16)
C3' C7' C16' 99.87(16)
C8' C7' S1' 107.51(14)
C3' C7' S1' 109.33(13)
C16' C7' S1' 109.96(13)
C8 C7 C3 115.41(16)
C8 C7 C16 114.67(15)
C3 C7 C16 100.14(16)
C8 C7 S1 107.12(14)
C3 C7 S1 109.40(13)
C16 C7 S1 109.94(13)
O3 C8 C9 125.66(19)
O3 C8 C7 122.30(19)
C9 C8 C7 112.04(16)
O3' C8' C9' 125.59(19)
O3' C8' C7' 122.6(2)
C9' C8' C7' 111.77(16)
C15' C9' C10' 120.8(2)
C15' C9' C8' 113.37(18)
C10' C9' C8' 125.86(18)
C15 C9 C10 120.9(2)
C15 C9 C8 113.59(19)
C10 C9 C8 125.51(19)
C11' C10' C9' 120.1(2)
C11' C10' H10' 119.9
C9' C10' H10' 119.9
C11 C10 C9 120.0(2)
C11 C10 H10 120.0
C9 C10 H10 120.0
C10' C11' C13' 117.8(2)
C10' C11' C12' 121.1(2)
C13' C11' C12' 121.1(2)
C10 C11 C13 117.8(2)
C10 C11 C12 120.7(2)
C13 C11 C12 121.4(2)
C11 C12 H12A 109.5
C11 C12 H12B 109.5
H12A C12 H12B 109.5
C11 C12 H12C 109.5
H12A C12 H12C 109.5
H12B C12 H12C 109.5
C11' C12' H12D 109.5
C11' C12' H12E 109.5
H12D C12' H12E 109.5
C11' C12' H12F 109.5
H12D C12' H12F 109.5
H12E C12' H12F 109.5
C14 C13 C11 123.5(2)
C14 C13 H13 118.3
C11 C13 H13 118.3
C14' C13' C11' 123.3(2)
C14' C13' H13' 118.4
C11' C13' H13' 118.4
C13 C14 C15 117.9(2)
C13 C14 H14 121.1
C15 C14 H14 121.1
C13' C14' C15' 118.0(2)
C13' C14' H14' 121.0
C15' C14' H14' 121.0
C9' C15' C14' 120.0(2)
C9' C15' S1' 115.04(16)
C14' C15' S1' 124.97(16)
C9 C15 C14 119.9(2)
C9 C15 S1 114.58(17)
C14 C15 S1 125.48(18)
N1' C16' C23' 116.25(16)
N1' C16' C7' 98.97(15)
C23' C16' C7' 117.18(17)
N1' C16' C17' 112.51(17)
C23' C16' C17' 101.53(16)
C7' C16' C17' 110.89(15)
N1 C16 C23 115.93(16)
N1 C16 C7 99.34(15)
C23 C16 C7 117.27(17)
N1 C16 C17 112.44(17)
C23 C16 C17 101.69(16)
C7 C16 C17 110.62(15)
O2' C17' N2' 125.7(2)
O2' C17' C16' 126.9(2)
N2' C17' C16' 107.32(18)
O2 C17 N2 125.8(2)
O2 C17 C16 127.0(2)
N2 C17 C16 107.13(18)
C19' C18' C23' 122.6(2)
C19' C18' N2' 127.8(2)
C23' C18' N2' 109.61(19)
C19 C18 N2 127.8(2)
C19 C18 C23 122.1(2)
N2 C18 C23 110.04(18)
C18 C19 C20 117.3(2)
C18 C19 H19 121.3
C20 C19 H19 121.3
C18' C19' C20' 117.9(2)
C18' C19' H19' 121.1
C20' C19' H19' 121.1
C21 C20 C19 121.7(2)
C21 C20 H20 119.2
C19 C20 H20 119.2
C21' C20' C19' 121.1(2)
C21' C20' H20' 119.5
C19' C20' H20' 119.5
C20 C21 C22 120.3(2)
C20 C21 H21 119.8
C22 C21 H21 119.8
C20' C21' C22' 120.7(2)
C20' C21' H21' 119.6
C22' C21' H21' 119.6
C23 C22 C21 119.4(2)
C23 C22 H22 120.3
C21 C22 H22 120.3
C23' C22' C21' 119.1(2)
C23' C22' H22' 120.5
C21' C22' H22' 120.5
C22' C23' C18' 118.7(2)
C22' C23' C16' 132.36(19)
C18' C23' C16' 108.97(18)
C22 C23 C18 119.1(2)
C22 C23 C16 132.47(19)
C18 C23 C16 108.43(18)
C1' N1' C16' 115.75(17)
C1' N1' C2' 115.02(18)
C16' N1' C2' 107.92(15)
C1 N1 C16 115.13(17)
C1 N1 C2 114.82(19)
C16 N1 C2 108.06(16)
C17 N2 C18 112.54(17)
C17 N2 H2 123.7
C18 N2 H2 123.7
C17' N2' C18' 112.40(17)
C17' N2' H2' 123.8
C18' N2' H2' 123.8
C4' O4' C5' 119.5(2)
C4 O4 C5 118.8(2)
C15 S1 C7 92.67(10)
C15' S1' C7' 92.30(9)

loop_
_geom_bond_atom_site_label_1
_geom_bond_atom_site_label_2
_geom_bond_distance
C1 N1 1.457(3)
C1 H1A 0.9600
C1 H1B 0.9600
C1 H1C 0.9600
C1' N1' 1.460(3)
C1' H1'1 0.9600
C1' H1'2 0.9600
C1' H1'3 0.9600
C2 N1 1.478(3)
C2 C3 1.523(3)
C2 H2A 0.9700
C2 H2B 0.9700
C2' N1' 1.465(3)
C2' C3' 1.529(3)
C2' H2'1 0.9700
C2' H2'2 0.9700
C3' C4' 1.502(3)
C3' C7' 1.543(3)
C3' H3' 0.9800
C3 C4 1.501(3)
C3 C7 1.546(3)
C3 H3 0.9800
C4' O1' 1.192(2)
C4' O4' 1.335(3)
C4 O1 1.182(3)
C4 O4 1.331(3)
C5' O4' 1.448(3)
C5' C6' 1.488(4)
C5' H5'1 0.9700
C5' H5'2 0.9700
C5 C6 1.413(5)
C5 O4 1.458(3)
C5 H5A 0.9700
C5 H5B 0.9700
C6 H6A 0.9600
C6 H6B 0.9600
C6 H6C 0.9600
C6' H6'1 0.9600
C6' H6'2 0.9600
C6' H6'3 0.9600
C7' C8' 1.524(3)
C7' C16' 1.560(3)
C7' S1' 1.836(2)
C7 C8 1.527(3)
C7 C16 1.559(3)
C7 S1 1.832(2)
C8 O3 1.219(2)
C8 C9 1.462(3)
C8' O3' 1.211(2)
C8' C9' 1.466(3)
C9' C15' 1.385(3)
C9' C10' 1.392(3)
C9 C15 1.382(3)
C9 C10 1.395(3)
C10' C11' 1.387(3)
C10' H10' 0.9300
C10 C11 1.381(3)
C10 H10 0.9300
C11' C13' 1.393(3)
C11' C12' 1.502(3)
C11 C13 1.390(3)
C11 C12 1.506(3)
C12 H12A 0.9600
C12 H12B 0.9600
C12 H12C 0.9600
C12' H12D 0.9600
C12' H12E 0.9600
C12' H12F 0.9600
C13 C14 1.375(3)
C13 H13 0.9300
C13' C14' 1.375(3)
C13' H13' 0.9300
C14 C15 1.394(3)
C14 H14 0.9300
C14' C15' 1.397(3)
C14' H14' 0.9300
C15' S1' 1.746(2)
C15 S1 1.751(2)
C16' N1' 1.463(2)
C16' C23' 1.504(3)
C16' C17' 1.573(3)
C16 N1 1.463(2)
C16 C23 1.511(3)
C16 C17 1.574(3)
C17' O2' 1.212(2)
C17' N2' 1.347(3)
C17 O2 1.213(3)
C17 N2 1.349(3)
C18' C19' 1.365(3)
C18' C23' 1.394(3)
C18' N2' 1.402(3)
C18 C19 1.378(3)
C18 N2 1.395(3)
C18 C23 1.396(3)
C19 C20 1.378(4)
C19 H19 0.9300
C19' C20' 1.382(4)
C19' H19' 0.9300
C20 C21 1.371(4)
C20 H20 0.9300
C20' C21' 1.368(4)
C20' H20' 0.9300
C21 C22 1.387(3)
C21 H21 0.9300
C21' C22' 1.391(3)
C21' H21' 0.9300
C22 C23 1.372(3)
C22 H22 0.9300
C22' C23' 1.380(3)
C22' H22' 0.9300
N2 H2 0.8600
N2' H2' 0.8600

loop_
_geom_hbond_atom_site_label_D
_geom_hbond_atom_site_label_H
_geom_hbond_atom_site_label_A
_geom_hbond_site_symmetry_A
_geom_hbond_distance_DH
_geom_hbond_distance_HA
_geom_hbond_distance_DA
_geom_hbond_angle_DHA
N2 H2 O3' 1_555 0.86 2.09 2.941(3) 168
N2' H2' O3 1_555 0.86 2.15 3.005(3) 172
C13' H13' O2' 1_545 0.93 2.57 3.439(3) 155
C14' H14' 01 4_464 0.93 2.54 3.402(3) 154

loop_
_geom_torsion_atom_site_label_1
_geom_torsion_atom_site_label_2
_geom_torsion_atom_site_label_3
_geom_torsion_atom_site_label_4
_geom_torsion
N1' C2' C3' C4' -138.63(19)
N1' C2' C3' C7' -12.3(2)
N1 C2 C3 C4 138.1(2)
N1 C2 C3 C7 12.1(2)
C2' C3' C4' O1' -5.2(3)
C7' C3' C4' O1' -125.6(3)
C2' C3' C4' O4' 177.55(18)
C7' C3' C4' O4' 57.1(2)
C2 C3 C4 O1 5.5(4)
C7 C3 C4 O1 125.9(3)
C2 C3 C4 O4 -177.6(2)
C7 C3 C4 O4 -57.2(3)
C4' C3' C7' C8' -72.2(2)
C2' C3' C7' C8' 160.55(17)
C4' C3' C7' C16' 164.28(17)
C2' C3' C7' C16' 37.01(19)
C4' C3' C7' S1' 48.9(2)
C2' C3' C7' S1' -78.35(17)
C4 C3 C7 C8 73.3(2)
C2 C3 C7 C8 -160.00(18)
C4 C3 C7 C16 -163.00(17)
C2 C3 C7 C16 -36.33(19)
C4 C3 C7 S1 -47.5(2)
C2 C3 C7 S1 79.15(18)
C3 C7 C8 O3 59.8(3)
C16 C7 C8 O3 -55.9(3)
S1 C7 C8 O3 -178.13(17)
C3 C7 C8 C9 -120.8(2)
C16 C7 C8 C9 123.53(19)
S1 C7 C8 C9 1.3(2)
C3' C7' C8' O3' -60.0(3)
C16' C7' C8' O3' 55.2(3)
S1' C7' C8' O3' 177.89(17)
C3' C7' C8' C9' 121.49(19)
C16' C7' C8' C9' -123.31(19)
S1' C7' C8' C9' -0.6(2)
O3' C8' C9' C15' -177.6(2)
C7' C8' C9' C15' 0.9(2)
O3' C8' C9' C10' 3.5(4)
C7' C8' C9' C10' -178.0(2)
O3 C8 C9 C15 178.4(2)
C7 C8 C9 C15 -0.9(3)
O3 C8 C9 C10 -2.6(4)
C7 C8 C9 C10 178.1(2)
C15' C9' C10' C11' 0.6(3)
C8' C9' C10' C11' 179.4(2)
C15 C9 C10 C11 -0.5(4)
C8 C9 C10 C11 -179.5(2)
C9' C10' C11' C13' 0.7(4)
C9' C10' C11' C12' -178.0(2)
C9 C10 C11 C13 -0.6(4)
C9 C10 C11 C12 177.7(2)
C10 C11 C13 C14 1.0(4)
C12 C11 C13 C14 -177.3(3)
C10' C11' C13' C14' -1.3(4)
C12' C11' C13' C14' 177.4(2)
C11 C13 C14 C15 -0.3(4)
C11' C13' C14' C15' 0.6(4)
C10' C9' C15' C14' -1.3(3)
C8' C9' C15' C14' 179.7(2)
C10' C9' C15' S1' 178.21(17)
C8' C9' C15' S1' -0.7(2)
C13' C14' C15' C9' 0.7(3)
C13' C14' C15' S1' -178.73(18)
C10 C9 C15 C14 1.2(3)
C8 C9 C15 C14 -179.7(2)
C10 C9 C15 S1 -178.93(18)
C8 C9 C15 S1 0.2(2)
C13 C14 C15 C9 -0.8(4)
C13 C14 C15 S1 179.36(19)
C8' C7' C16' N1' -171.82(16)
C3' C7' C16' N1' -48.09(17)
S1' C7' C16' N1' 66.79(16)
C8' C7' C16' C23' 62.4(2)
C3' C7' C16' C23' -173.85(16)
S1' C7' C16' C23' -58.97(19)
C8' C7' C16' C17' -53.5(2)
C3' C7' C16' C17' 70.28(19)
S1' C7' C16' C17' -174.85(13)
C8 C7 C16 N1 171.27(16)
C3 C7 C16 N1 47.09(17)
S1 C7 C16 N1 -67.99(16)
C8 C7 C16 C23 -63.0(2)
C3 C7 C16 C23 172.77(16)
S1 C7 C16 C23 57.69(19)
C8 C7 C16 C17 52.9(2)
C3 C7 C16 C17 -71.29(19)
S1 C7 C16 C17 173.63(13)
N1' C16' C17' O2' 48.1(3)
C23' C16' C17' O2' 173.1(2)
C7' C16' C17' O2' -61.7(3)
N1' C16' C17' N2' -129.14(18)
C23' C16' C17' N2' -4.2(2)
C7' C16' C17' N2' 121.06(18)
N1 C16 C17 O2 -48.7(3)
C23 C16 C17 O2 -173.4(2)
C7 C16 C17 O2 61.3(3)
N1 C16 C17 N2 128.69(18)
C23 C16 C17 N2 4.0(2)
C7 C16 C17 N2 -121.25(18)
N2 C18 C19 C20 178.2(2)
C23 C18 C19 C20 -0.6(3)
C23' C18' C19' C20' 0.7(3)
N2' C18' C19' C20' -178.0(2)
C18 C19 C20 C21 -0.6(4)
C18' C19' C20' C21' 0.3(4)
C19 C20 C21 C22 0.1(4)
C19' C20' C21' C22' -0.1(4)
C20 C21 C22 C23 1.6(4)
C20' C21' C22' C23' -1.2(4)
C21' C22' C23' C18' 2.1(3)
C21' C22' C23' C16' -179.6(2)
C19' C18' C23' C22' -1.9(3)
N2' C18' C23' C22' 176.99(18)
C19' C18' C23' C16' 179.44(19)
N2' C18' C23' C16' -1.7(2)
N1' C16' C23' C22' -52.5(3)
C7' C16' C23' C22' 64.1(3)
C17' C16' C23' C22' -175.0(2)
N1' C16' C23' C18' 125.88(19)
C7' C16' C23' C18' -117.47(19)
C17' C16' C23' C18' 3.5(2)
C21 C22 C23 C18 -2.7(3)
C21 C22 C23 C16 -179.9(2)
C19 C18 C23 C22 2.2(3)
N2 C18 C23 C22 -176.70(18)
C19 C18 C23 C16 -179.95(19)
N2 C18 C23 C16 1.1(2)
N1 C16 C23 C22 52.1(3)
C7 C16 C23 C22 -64.9(3)
C17 C16 C23 C22 174.4(2)
N1 C16 C23 C18 -125.32(19)
C7 C16 C23 C18 117.70(19)
C17 C16 C23 C18 -3.0(2)
C23' C16' N1' C1' -60.5(2)
C7' C16' N1' C1' 173.11(18)
C17' C16' N1' C1' 56.0(2)
C23' C16' N1' C2' 169.02(17)
C7' C16' N1' C2' 42.61(19)
C17' C16' N1' C2' -74.5(2)
C3' C2' N1' C1' -150.53(18)
C3' C2' N1' C16' -19.6(2)
C23 C16 N1 C1 61.8(3)
C7 C16 N1 C1 -171.59(19)
C17 C16 N1 C1 -54.6(2)
C23 C16 N1 C2 -168.35(18)
C7 C16 N1 C2 -41.7(2)
C17 C16 N1 C2 75.3(2)
C3 C2 N1 C1 149.20(19)
C3 C2 N1 C16 19.2(2)
O2 C17 N2 C18 173.8(2)
C16 C17 N2 C18 -3.7(2)
C19 C18 N2 C17 -177.1(2)
C23 C18 N2 C17 1.8(2)
O2' C17' N2' C18' -173.8(2)
C16' C17' N2' C18' 3.5(2)
C19' C18' N2' C17' 177.5(2)
C23' C18' N2' C17' -1.3(2)
O1' C4' O4' C5' 0.3(4)
C3' C4' O4' C5' 177.6(2)
C6' C5' O4' C4' 107.4(3)
O1 C4 O4 C5 -2.3(4)
C3 C4 O4 C5 -179.3(2)
C6 C5 O4 C4 -121.2(3)
C9 C15 S1 C7 0.53(18)
C14 C15 S1 C7 -179.6(2)
C8 C7 S1 C15 -0.99(15)
C3 C7 S1 C15 124.78(15)
C16 C7 S1 C15 -126.18(14)
C9' C15' S1' C7' 0.32(17)
C14' C15' S1' C7' 179.8(2)
C8' C7' S1' C15' 0.17(15)
C3' C7' S1' C15' -125.44(15)
C16' C7' S1' C15' 125.85(15)
